data_8105141
loop_
_publ_author_name
'Nyalungu, Nonjabulo'
'Alapour, Saba'
'Friedrich, Holger B.'
'Bala, Muhammad D.'

_publ_section_title
;
 Crystal structure of
 (2,7-dihexyl-9,9-dimethyl-9H-xanthene-4,5-diyl)bis(diphenylphosphane),
 C51H56OP2
;
_journal_issue 2
_journal_name_full 'Zeitschrift f\"ur Kristallographie - New Crystal Structures'
_journal_page_first 461
_journal_page_last 463
_journal_paper_doi 10.1515/ncrs-2019-0769
_journal_volume 235
_journal_year 2020
_chemical_formula_moiety 'C51 H56 O P2'
_chemical_formula_sum 'C51 H56 O P2'
_chemical_formula_weight 746.89
_space_group_crystal_system monoclinic
_space_group_IT_number 15
_space_group_name_Hall '-C 2yc'
_space_group_name_H-M_alt 'C 1 2/c 1'
_atom_sites_solution_hydrogens geom
_cell_angle_alpha 90
_cell_angle_beta 119.874(2)
_cell_angle_gamma 90
_cell_formula_units_Z 4
_cell_length_a 20.1788(4)
_cell_length_b 13.0247(4)
_cell_length_c 18.0172(5)
_cell_measurement_reflns_used 9833
_cell_measurement_temperature 173(2)
_cell_measurement_theta_max 28.32
_cell_measurement_theta_min 2.48
_cell_volume 4106.1(2)
_computing_cell_refinement 'COSMO (Bruker, V1.61, 2009)'
_computing_data_collection 'COSMO (Bruker, V1.61, 2009)'
_computing_data_reduction 'SAINT (Bruker)'
_computing_molecular_graphics 'Olex2 (Dolomanov et al., 2009)'
_computing_publication_material 'Olex2 (Dolomanov et al., 2009)'
_computing_structure_refinement 'ShelXL (Sheldrick, 2015)'
_computing_structure_solution 'ShelXS-2013 (Sheldrick, 2008)'
_diffrn_ambient_temperature 173.15
_diffrn_detector 'Bruker APEX2 area detector'
_diffrn_detector_area_resol_mean 7.9
_diffrn_detector_type 'CCD area detector'
_diffrn_measured_fraction_theta_full 0.997
_diffrn_measured_fraction_theta_max 0.965
_diffrn_measurement_device 'three-circle diffractometer'
_diffrn_measurement_device_type 'Bruker SMART APEX2 area detector'
_diffrn_measurement_method '\w and \f scans'
_diffrn_radiation_monochromator graphite
_diffrn_radiation_probe x-ray
_diffrn_radiation_type MoK\a
_diffrn_radiation_wavelength 0.71073
_diffrn_reflns_av_R_equivalents 0.0378
_diffrn_reflns_av_unetI/netI 0.0269
_diffrn_reflns_Laue_measured_fraction_full 0.997
_diffrn_reflns_Laue_measured_fraction_max 0.965
_diffrn_reflns_limit_h_max 26
_diffrn_reflns_limit_h_min -23
_diffrn_reflns_limit_k_max 17
_diffrn_reflns_limit_k_min -16
_diffrn_reflns_limit_l_max 24
_diffrn_reflns_limit_l_min -23
_diffrn_reflns_number 31002
_diffrn_reflns_point_group_measured_fraction_full 0.997
_diffrn_reflns_point_group_measured_fraction_max 0.965
_diffrn_reflns_theta_full 25.242
_diffrn_reflns_theta_max 28.355
_diffrn_reflns_theta_min 1.949
_diffrn_source 'sealed X-ray tube'
_diffrn_source_type 'sealed X-ray tube'
_diffrn_standards_number 0
_exptl_absorpt_coefficient_mu 0.144
_exptl_absorpt_correction_T_max 0.7457
_exptl_absorpt_correction_T_min 0.6273
_exptl_absorpt_correction_type multi-scan
_exptl_absorpt_process_details
'SADABS-2008/1 (Bruker,2008) was used for absorption correction. wR2(int) was 0.0688 before and 0.0476 after correction. The Ratio of minimum to maximum transmission is 0.8412. The \l/2 correction factor is 0.0015.'
_exptl_crystal_colour colourless
_exptl_crystal_colour_primary colourless
_exptl_crystal_density_diffrn 1.208
_exptl_crystal_density_meas .
_exptl_crystal_density_method 'not measured'
_exptl_crystal_description block
_exptl_crystal_F_000 1600
_exptl_crystal_size_max 0.39
_exptl_crystal_size_mid 0.25
_exptl_crystal_size_min 0.17
_refine_diff_density_max 0.444
_refine_diff_density_min -0.324
_refine_diff_density_rms 0.051
_refine_ls_extinction_coef .
_refine_ls_extinction_method none
_refine_ls_goodness_of_fit_ref 1.041
_refine_ls_hydrogen_treatment constr
_refine_ls_matrix_type full
_refine_ls_number_parameters 247
_refine_ls_number_reflns 4945
_refine_ls_number_restraints 0
_refine_ls_restrained_S_all 1.041
_refine_ls_R_factor_all 0.0459
_refine_ls_R_factor_gt 0.0363
_refine_ls_shift/su_max 0.000
_refine_ls_shift/su_mean 0.000
_refine_ls_structure_factor_coef Fsqd
_refine_ls_weighting_details 'w=1/[\s^2^(Fo^2^)+(0.0447P)^2^+4.3333P] where P=(Fo^2^+2Fc^2^)/3'
_refine_ls_weighting_scheme calc
_refine_ls_wR_factor_gt 0.0914
_refine_ls_wR_factor_ref 0.0981
_reflns_Friedel_coverage 0.000
_reflns_Friedel_fraction_full .
_reflns_Friedel_fraction_max .
_reflns_number_gt 4184
_reflns_number_total 4945
_reflns_threshold_expression 'I > 2\s(I)'
_cod_data_source_file suppl_ncrs-2019-0769_suppl.cif
_cod_data_source_block Xantender
_cod_database_code 8105141
_shelx_space_group_comment
;
The symmetry employed for this shelxl refinement is uniquely defined
by the following loop, which should always be used as a source of
symmetry information in preference to the above space-group names.
They are only intended as comments.
;
_shelx_estimated_absorpt_t_max 0.976
_shelx_estimated_absorpt_t_min 0.946
_olex2_refinement_description
;
1. Fixed Uiso
 At 1.2 times of:
  All C(H) groups, All C(H,H) groups
 At 1.5 times of:
  All C(H,H,H) groups
2.a Secondary CH2 refined with riding coordinates:
 C19(H19A,H19B), C20(H20A,H20B), C21(H21A,H21B), C22(H22A,H22B), C23(H23A,H23B)
2.b Aromatic/amide H refined with riding coordinates:
 C2(H2), C3(H3), C4(H4), C5(H5), C6(H6), C8(H8), C9(H9), C10(H10), C11(H11),
 C12(H12), C16(H16), C18(H18)
2.c Idealised Me refined as rotating group:
 C24(H24A,H24B,H24C), C26(H26A,H26B,H26C)
;

loop_
_space_group_symop_operation_xyz
'x, y, z'
'-x, y, -z+1/2'
'x+1/2, y+1/2, z'
'-x+1/2, y+1/2, -z+1/2'
'-x, -y, -z'
'x, -y, z-1/2'
'-x+1/2, -y+1/2, -z'
'x+1/2, -y+1/2, z-1/2'

loop_
_atom_site_label
_atom_site_type_symbol
_atom_site_fract_x
_atom_site_fract_y
_atom_site_fract_z
_atom_site_U_iso_or_equiv
_atom_site_adp_type
_atom_site_occupancy
_atom_site_site_symmetry_order
_atom_site_calc_flag
_atom_site_refinement_flags_posn
_atom_site_refinement_flags_adp
_atom_site_refinement_flags_occupancy
_atom_site_disorder_assembly
_atom_site_disorder_group
P1 P 0.07415(2) -0.02859(2) 0.20113(2) 0.01293(9) Uani 1 1 d . . . . .
O1 O 0.000000 0.11792(9) 0.250000 0.0144(2) Uani 1 2 d S T P . .
C1 C 0.14775(7) -0.02316(9) 0.31482(8) 0.0143(2) Uani 1 1 d . . . . .
C2 C 0.20754(8) 0.04811(10) 0.34784(8) 0.0172(3) Uani 1 1 d . . . . .
H2 H 0.210134 0.098172 0.311025 0.021 Uiso 1 1 calc R . . . .
C3 C 0.26319(8) 0.04651(10) 0.43391(8) 0.0199(3) Uani 1 1 d . . . . .
H3 H 0.303750 0.094989 0.455597 0.024 Uiso 1 1 calc R . . . .
C4 C 0.25943(8) -0.02611(11) 0.48821(8) 0.0210(3) Uani 1 1 d . . . . .
H4 H 0.297324 -0.027119 0.547102 0.025 Uiso 1 1 calc R . . . .
C5 C 0.20051(8) -0.09693(11) 0.45653(9) 0.0228(3) Uani 1 1 d . . . . .
H5 H 0.198182 -0.146761 0.493662 0.027 Uiso 1 1 calc R . . . .
C6 C 0.14458(8) -0.09535(10) 0.37027(8) 0.0189(3) Uani 1 1 d . . . . .
H6 H 0.103986 -0.143755 0.349029 0.023 Uiso 1 1 calc R . . . .
C7 C 0.12841(7) -0.07824(9) 0.15180(8) 0.0137(2) Uani 1 1 d . . . . .
C8 C 0.20525(7) -0.10703(10) 0.19706(8) 0.0169(3) Uani 1 1 d . . . . .
H8 H 0.234366 -0.094931 0.256938 0.020 Uiso 1 1 calc R . . . .
C9 C 0.23954(8) -0.15352(10) 0.15477(9) 0.0197(3) Uani 1 1 d . . . . .
H9 H 0.291538 -0.174200 0.186273 0.024 Uiso 1 1 calc R . . . .
C10 C 0.19825(8) -0.16965(10) 0.06731(9) 0.0210(3) Uani 1 1 d . . . . .
H10 H 0.222115 -0.200284 0.038755 0.025 Uiso 1 1 calc R . . . .
C11 C 0.12191(8) -0.14102(11) 0.02132(9) 0.0227(3) Uani 1 1 d . . . . .
H11 H 0.093562 -0.151259 -0.038854 0.027 Uiso 1 1 calc R . . . .
C12 C 0.08712(8) -0.09733(10) 0.06364(8) 0.0187(3) Uani 1 1 d . . . . .
H12 H 0.034402 -0.080115 0.032212 0.022 Uiso 1 1 calc R . . . .
C13 C 0.06851(7) 0.10943(9) 0.17670(7) 0.0125(2) Uani 1 1 d . . . . .
C14 C 0.03279(7) 0.17168(9) 0.21044(7) 0.0124(2) Uani 1 1 d . . . . .
C15 C 0.03150(7) 0.27749(9) 0.20529(7) 0.0125(2) Uani 1 1 d . . . . .
C16 C 0.06258(7) 0.32205(10) 0.15837(7) 0.0141(2) Uani 1 1 d . . . . .
H16 H 0.061264 0.394628 0.152597 0.017 Uiso 1 1 calc R . . . .
C17 C 0.09513(7) 0.26415(10) 0.12011(7) 0.0137(2) Uani 1 1 d . . . . .
C18 C 0.09870(7) 0.15756(10) 0.13103(7) 0.0136(2) Uani 1 1 d . . . . .
H18 H 0.122254 0.117080 0.106742 0.016 Uiso 1 1 calc R . . . .
C19 C 0.12675(7) 0.31459(10) 0.06852(8) 0.0156(2) Uani 1 1 d . . . . .
H19A H 0.177979 0.285839 0.086530 0.019 Uiso 1 1 calc R . . . .
H19B H 0.132862 0.389053 0.081221 0.019 Uiso 1 1 calc R . . . .
C20 C 0.07554(7) 0.29937(10) -0.02841(8) 0.0167(3) Uani 1 1 d . . . . .
H20A H 0.102408 0.326397 -0.057655 0.020 Uiso 1 1 calc R . . . .
H20B H 0.067409 0.224904 -0.040643 0.020 Uiso 1 1 calc R . . . .
C21 C -0.00208(7) 0.35201(10) -0.06542(8) 0.0175(3) Uani 1 1 d . . . . .
H21A H -0.029124 0.325222 -0.036295 0.021 Uiso 1 1 calc R . . . .
H21B H 0.005799 0.426607 -0.053768 0.021 Uiso 1 1 calc R . . . .
C22 C -0.05184(7) 0.33523(10) -0.16158(8) 0.0176(3) Uani 1 1 d . . . . .
H22A H -0.028241 0.370977 -0.191150 0.021 Uiso 1 1 calc R . . . .
H22B H -0.053047 0.260956 -0.173866 0.021 Uiso 1 1 calc R . . . .
C23 C -0.13352(8) 0.37351(11) -0.19782(9) 0.0213(3) Uani 1 1 d . . . . .
H23A H -0.156566 0.340123 -0.166682 0.026 Uiso 1 1 calc R . . . .
H23B H -0.132651 0.448454 -0.188195 0.026 Uiso 1 1 calc R . . . .
C24 C -0.18303(8) 0.35160(12) -0.29307(9) 0.0270(3) Uani 1 1 d . . . . .
H24A H -0.158288 0.379460 -0.323718 0.040 Uiso 1 1 calc GR . . . .
H24B H -0.233149 0.383967 -0.314555 0.040 Uiso 1 1 calc GR . . . .
H24C H -0.189530 0.277266 -0.302273 0.040 Uiso 1 1 calc GR . . . .
C25 C 0.000000 0.34456(13) 0.250000 0.0136(3) Uani 1 2 d S T P . .
C26 C 0.06485(8) 0.41270(10) 0.31693(8) 0.0194(3) Uani 1 1 d . . . . .
H26A H 0.105010 0.369119 0.360421 0.029 Uiso 1 1 calc GR . . . .
H26B H 0.044455 0.457919 0.344252 0.029 Uiso 1 1 calc GR . . . .
H26C H 0.086252 0.454322 0.288607 0.029 Uiso 1 1 calc GR . . . .

loop_
_atom_site_aniso_label
_atom_site_aniso_U_11
_atom_site_aniso_U_22
_atom_site_aniso_U_33
_atom_site_aniso_U_23
_atom_site_aniso_U_13
_atom_site_aniso_U_12
P1 0.01352(16) 0.01346(16) 0.01529(16) -0.00015(11) 0.00981(13) 0.00011(11)
O1 0.0187(6) 0.0125(6) 0.0201(6) 0.000 0.0159(5) 0.000
C1 0.0166(6) 0.0154(6) 0.0148(6) 0.0002(4) 0.0109(5) 0.0029(5)
C2 0.0205(6) 0.0165(6) 0.0175(6) 0.0012(5) 0.0116(5) 0.0000(5)
C3 0.0210(6) 0.0197(6) 0.0191(6) -0.0027(5) 0.0102(5) -0.0006(5)
C4 0.0227(7) 0.0263(7) 0.0145(6) 0.0011(5) 0.0096(5) 0.0053(5)
C5 0.0270(7) 0.0263(7) 0.0203(7) 0.0067(5) 0.0157(6) 0.0030(6)
C6 0.0210(6) 0.0200(6) 0.0209(6) 0.0026(5) 0.0145(5) 0.0002(5)
C7 0.0161(6) 0.0120(6) 0.0167(6) -0.0006(4) 0.0110(5) -0.0014(4)
C8 0.0158(6) 0.0203(6) 0.0165(6) -0.0005(5) 0.0095(5) -0.0005(5)
C9 0.0168(6) 0.0213(7) 0.0257(7) 0.0000(5) 0.0142(5) 0.0014(5)
C10 0.0271(7) 0.0198(7) 0.0270(7) -0.0005(5) 0.0216(6) 0.0011(5)
C11 0.0283(7) 0.0251(7) 0.0172(6) -0.0025(5) 0.0132(6) 0.0016(6)
C12 0.0175(6) 0.0206(7) 0.0181(6) -0.0008(5) 0.0089(5) 0.0022(5)
C13 0.0120(5) 0.0147(6) 0.0115(5) 0.0004(4) 0.0064(4) 0.0003(4)
C14 0.0112(5) 0.0168(6) 0.0117(5) 0.0003(4) 0.0074(5) -0.0014(4)
C15 0.0105(5) 0.0161(6) 0.0116(5) -0.0003(4) 0.0059(4) 0.0002(4)
C16 0.0150(6) 0.0141(6) 0.0143(6) 0.0010(4) 0.0082(5) -0.0011(4)
C17 0.0124(5) 0.0184(6) 0.0112(5) 0.0007(4) 0.0065(5) -0.0018(5)
C18 0.0122(5) 0.0181(6) 0.0129(5) -0.0004(4) 0.0082(5) 0.0004(5)
C19 0.0157(6) 0.0190(6) 0.0158(6) 0.0024(5) 0.0108(5) -0.0011(5)
C20 0.0186(6) 0.0204(6) 0.0163(6) 0.0013(5) 0.0126(5) -0.0003(5)
C21 0.0185(6) 0.0197(6) 0.0168(6) 0.0011(5) 0.0106(5) 0.0012(5)
C22 0.0192(6) 0.0183(6) 0.0176(6) 0.0007(5) 0.0108(5) -0.0017(5)
C23 0.0183(6) 0.0204(7) 0.0238(7) -0.0008(5) 0.0093(6) -0.0012(5)
C24 0.0212(7) 0.0272(8) 0.0247(7) 0.0010(6) 0.0056(6) -0.0023(6)
C25 0.0153(8) 0.0135(8) 0.0160(8) 0.000 0.0108(7) 0.000
C26 0.0208(6) 0.0195(6) 0.0229(6) -0.0063(5) 0.0147(6) -0.0059(5)

loop_
_atom_type_symbol
_atom_type_description
_atom_type_scat_dispersion_real
_atom_type_scat_dispersion_imag
_atom_type_scat_source
C C 0.0033 0.0016 'International Tables Vol C Tables 4.2.6.8 and 6.1.1.4'
H H 0.0000 0.0000 'International Tables Vol C Tables 4.2.6.8 and 6.1.1.4'
O O 0.0106 0.0060 'International Tables Vol C Tables 4.2.6.8 and 6.1.1.4'
P P 0.1023 0.0942 'International Tables Vol C Tables 4.2.6.8 and 6.1.1.4'

loop_
_geom_angle_atom_site_label_1
_geom_angle_atom_site_label_2
_geom_angle_atom_site_label_3
_geom_angle
_geom_angle_site_symmetry_1
_geom_angle_site_symmetry_3
C1 P1 C7 101.96(6) . .
C1 P1 C13 98.53(5) . .
C7 P1 C13 102.05(5) . .
C14 O1 C14 119.05(13) . 2
C2 C1 P1 123.15(9) . .
C6 C1 P1 118.16(10) . .
C6 C1 C2 118.67(12) . .
C1 C2 H2 119.6 . .
C3 C2 C1 120.74(12) . .
C3 C2 H2 119.6 . .
C2 C3 H3 120.1 . .
C2 C3 C4 119.90(13) . .
C4 C3 H3 120.1 . .
C3 C4 H4 120.0 . .
C5 C4 C3 120.02(13) . .
C5 C4 H4 120.0 . .
C4 C5 H5 119.9 . .
C4 C5 C6 120.17(12) . .
C6 C5 H5 119.9 . .
C1 C6 H6 119.8 . .
C5 C6 C1 120.49(12) . .
C5 C6 H6 119.8 . .
C8 C7 P1 124.60(9) . .
C8 C7 C12 118.35(11) . .
C12 C7 P1 116.74(9) . .
C7 C8 H8 119.8 . .
C7 C8 C9 120.36(12) . .
C9 C8 H8 119.8 . .
C8 C9 H9 119.8 . .
C10 C9 C8 120.42(12) . .
C10 C9 H9 119.8 . .
C9 C10 H10 120.0 . .
C9 C10 C11 119.92(12) . .
C11 C10 H10 120.0 . .
C10 C11 H11 120.1 . .
C10 C11 C12 119.74(12) . .
C12 C11 H11 120.1 . .
C7 C12 H12 119.4 . .
C11 C12 C7 121.16(12) . .
C11 C12 H12 119.4 . .
C14 C13 P1 116.30(8) . .
C18 C13 P1 125.99(9) . .
C18 C13 C14 117.67(11) . .
O1 C14 C13 114.26(11) . .
C15 C14 O1 122.89(11) . .
C15 C14 C13 122.85(10) . .
C14 C15 C16 116.98(11) . .
C14 C15 C25 122.36(11) . .
C16 C15 C25 120.64(11) . .
C15 C16 H16 118.7 . .
C17 C16 C15 122.55(11) . .
C17 C16 H16 118.7 . .
C16 C17 C18 118.25(11) . .
C16 C17 C19 121.16(11) . .
C18 C17 C19 120.58(11) . .
C13 C18 C17 121.50(11) . .
C13 C18 H18 119.2 . .
C17 C18 H18 119.2 . .
C17 C19 H19A 109.0 . .
C17 C19 H19B 109.0 . .
C17 C19 C20 113.04(10) . .
H19A C19 H19B 107.8 . .
C20 C19 H19A 109.0 . .
C20 C19 H19B 109.0 . .
C19 C20 H20A 108.8 . .
C19 C20 H20B 108.8 . .
H20A C20 H20B 107.7 . .
C21 C20 C19 113.68(10) . .
C21 C20 H20A 108.8 . .
C21 C20 H20B 108.8 . .
C20 C21 H21A 109.1 . .
C20 C21 H21B 109.1 . .
H21A C21 H21B 107.8 . .
C22 C21 C20 112.57(10) . .
C22 C21 H21A 109.1 . .
C22 C21 H21B 109.1 . .
C21 C22 H22A 108.9 . .
C21 C22 H22B 108.9 . .
H22A C22 H22B 107.7 . .
C23 C22 C21 113.56(11) . .
C23 C22 H22A 108.9 . .
C23 C22 H22B 108.9 . .
C22 C23 H23A 109.1 . .
C22 C23 H23B 109.1 . .
H23A C23 H23B 107.8 . .
C24 C23 C22 112.61(11) . .
C24 C23 H23A 109.1 . .
C24 C23 H23B 109.1 . .
C23 C24 H24A 109.5 . .
C23 C24 H24B 109.5 . .
C23 C24 H24C 109.5 . .
H24A C24 H24B 109.5 . .
H24A C24 H24C 109.5 . .
H24B C24 H24C 109.5 . .
C15 C25 C15 110.11(14) . 2
C15 C25 C26 109.33(6) 2 .
C15 C25 C26 109.14(6) . .
C15 C25 C26 109.32(6) . 2
C15 C25 C26 109.14(6) 2 2
C26 C25 C26 109.80(15) 2 .
C25 C26 H26A 109.5 . .
C25 C26 H26B 109.5 . .
C25 C26 H26C 109.5 . .
H26A C26 H26B 109.5 . .
H26A C26 H26C 109.5 . .
H26B C26 H26C 109.5 . .

loop_
_geom_bond_atom_site_label_1
_geom_bond_atom_site_label_2
_geom_bond_distance
_geom_bond_site_symmetry_2
P1 C1 1.8374(13) .
P1 C7 1.8375(12) .
P1 C13 1.8408(12) .
O1 C14 1.3807(12) .
O1 C14 1.3807(12) 2
C1 C2 1.3986(18) .
C1 C6 1.3965(17) .
C2 H2 0.9500 .
C2 C3 1.3898(18) .
C3 H3 0.9500 .
C3 C4 1.3898(19) .
C4 H4 0.9500 .
C4 C5 1.383(2) .
C5 H5 0.9500 .
C5 C6 1.3937(19) .
C6 H6 0.9500 .
C7 C8 1.3966(17) .
C7 C12 1.4002(17) .
C8 H8 0.9500 .
C8 C9 1.3967(17) .
C9 H9 0.9500 .
C9 C10 1.3833(19) .
C10 H10 0.9500 .
C10 C11 1.388(2) .
C11 H11 0.9500 .
C11 C12 1.3899(18) .
C12 H12 0.9500 .
C13 C14 1.4081(16) .
C13 C18 1.3930(16) .
C14 C15 1.3805(17) .
C15 C16 1.4046(16) .
C15 C25 1.5252(15) .
C16 H16 0.9500 .
C16 C17 1.3878(17) .
C17 C18 1.3990(18) .
C17 C19 1.5145(15) .
C18 H18 0.9500 .
C19 H19A 0.9900 .
C19 H19B 0.9900 .
C19 C20 1.5359(17) .
C20 H20A 0.9900 .
C20 H20B 0.9900 .
C20 C21 1.5257(18) .
C21 H21A 0.9900 .
C21 H21B 0.9900 .
C21 C22 1.5247(17) .
C22 H22A 0.9900 .
C22 H22B 0.9900 .
C22 C23 1.5230(18) .
C23 H23A 0.9900 .
C23 H23B 0.9900 .
C23 C24 1.5221(19) .
C24 H24A 0.9800 .
C24 H24B 0.9800 .
C24 H24C 0.9800 .
C25 C26 1.5434(16) .
C25 C26 1.5434(16) 2
C26 H26A 0.9800 .
C26 H26B 0.9800 .
C26 H26C 0.9800 .

loop_
_geom_torsion_atom_site_label_1
_geom_torsion_atom_site_label_2
_geom_torsion_atom_site_label_3
_geom_torsion_atom_site_label_4
_geom_torsion
_geom_torsion_site_symmetry_1
_geom_torsion_site_symmetry_2
_geom_torsion_site_symmetry_3
_geom_torsion_site_symmetry_4
P1 C1 C2 C3 -177.77(10) . . . .
P1 C1 C6 C5 177.74(10) . . . .
P1 C7 C8 C9 173.57(10) . . . .
P1 C7 C12 C11 -175.87(10) . . . .
P1 C13 C14 O1 -6.33(13) . . . .
P1 C13 C14 C15 172.92(9) . . . .
P1 C13 C18 C17 -176.26(9) . . . .
O1 C14 C15 C16 -175.91(10) . . . .
O1 C14 C15 C25 5.69(17) . . . .
C1 P1 C7 C8 2.96(12) . . . .
C1 P1 C7 C12 176.53(10) . . . .
C1 P1 C13 C14 -72.56(10) . . . .
C1 P1 C13 C18 104.88(11) . . . .
C1 C2 C3 C4 -0.42(19) . . . .
C2 C1 C6 C5 -0.80(19) . . . .
C2 C3 C4 C5 0.2(2) . . . .
C3 C4 C5 C6 -0.3(2) . . . .
C4 C5 C6 C1 0.6(2) . . . .
C6 C1 C2 C3 0.69(18) . . . .
C7 P1 C1 C2 70.79(11) . . . .
C7 P1 C1 C6 -107.68(10) . . . .
C7 P1 C13 C14 -176.81(9) . . . .
C7 P1 C13 C18 0.62(12) . . . .
C7 C8 C9 C10 1.4(2) . . . .
C8 C7 C12 C11 -1.89(19) . . . .
C8 C9 C10 C11 -1.0(2) . . . .
C9 C10 C11 C12 -0.7(2) . . . .
C10 C11 C12 C7 2.2(2) . . . .
C12 C7 C8 C9 0.10(18) . . . .
C13 P1 C1 C2 -33.54(11) . . . .
C13 P1 C1 C6 147.99(10) . . . .
C13 P1 C7 C8 104.51(11) . . . .
C13 P1 C7 C12 -81.92(10) . . . .
C13 C14 C15 C16 4.90(18) . . . .
C13 C14 C15 C25 -173.49(9) . . . .
C14 O1 C14 C13 176.37(11) 2 . . .
C14 O1 C14 C15 -2.88(8) 2 . . .
C14 C13 C18 C17 1.14(18) . . . .
C14 C15 C16 C17 -1.56(18) . . . .
C14 C15 C25 C15 -2.73(8) . . . 2
C14 C15 C25 C26 117.28(13) . . . .
C14 C15 C25 C26 -122.61(13) . . . 2
C15 C16 C17 C18 -1.77(18) . . . .
C15 C16 C17 C19 178.81(11) . . . .
C16 C15 C25 C15 178.94(12) . . . 2
C16 C15 C25 C26 59.05(14) . . . 2
C16 C15 C25 C26 -61.06(13) . . . .
C16 C17 C18 C13 1.95(18) . . . .
C16 C17 C19 C20 -105.89(13) . . . .
C17 C19 C20 C21 65.56(14) . . . .
C18 C13 C14 O1 176.01(9) . . . .
C18 C13 C14 C15 -4.74(18) . . . .
C18 C17 C19 C20 74.70(15) . . . .
C19 C17 C18 C13 -178.62(11) . . . .
C19 C20 C21 C22 -179.73(10) . . . .
C20 C21 C22 C23 171.59(11) . . . .
C21 C22 C23 C24 -177.40(11) . . . .
C25 C15 C16 C17 176.87(10) . . . .
